data_7241915
loop_
_publ_author_name
'Li, Zhao-Hao'
'Xue, Li-Ping'
'Mu, Yun-Jing'
'Zhao, Bang-Tun'

_publ_section_title
;
 Viologen-derived material showing photochromic, visually oxygen
 responsive, and photomodulated luminescence behaviors
;
_journal_issue 4
_journal_name_full CrystEngComm
_journal_page_first 1019
_journal_page_last 1024
_journal_paper_doi 10.1039/D0CE01630F
_journal_volume 23
_journal_year 2021
_chemical_formula_moiety 'C22 H13 N3 O6 S Zn'
_chemical_formula_sum 'C22 H15 N3 O9 S Zn'
_chemical_formula_weight 562.80
_space_group_crystal_system monoclinic
_space_group_IT_number 14
_space_group_name_Hall '-P 2ybc'
_space_group_name_H-M_alt 'P 1 21/c 1'
_atom_sites_solution_hydrogens geom
_atom_sites_solution_primary dual
_audit_creation_date 2019-10-25
_audit_creation_method
;
Olex2 1.2-beta
(compiled 2018.05.29 svn.r3508 for OlexSys, GUI svn.r5506)
;
_audit_update_record
;
2020-09-18 deposited with the CCDC.	2020-12-15 downloaded from the CCDC.
;
_cell_angle_alpha 90
_cell_angle_beta 92.027(4)
_cell_angle_gamma 90
_cell_formula_units_Z 4
_cell_length_a 7.6890(10)
_cell_length_b 19.055(3)
_cell_length_c 16.139(2)
_cell_measurement_reflns_used 2950
_cell_measurement_temperature 296.15
_cell_measurement_theta_max 23.18
_cell_measurement_theta_min 2.48
_cell_volume 2363.1(6)
_computing_molecular_graphics 'Olex2 (Dolomanov et al., 2009)'
_computing_publication_material 'Olex2 (Dolomanov et al., 2009)'
_computing_structure_refinement 'ShelXL (Sheldrick, 2015)'
_computing_structure_solution 'ShelXT (Sheldrick, 2015)'
_diffrn_ambient_temperature 296.15
_diffrn_measured_fraction_theta_full 1.000
_diffrn_measured_fraction_theta_max 0.998
_diffrn_measurement_device_type 'CCD area detector'
_diffrn_measurement_method 'phi and omega scans'
_diffrn_radiation_monochromator graphite
_diffrn_radiation_type MoK\a
_diffrn_radiation_wavelength 0.71073
_diffrn_reflns_av_R_equivalents 0.0608
_diffrn_reflns_av_unetI/netI 0.0526
_diffrn_reflns_Laue_measured_fraction_full 1.000
_diffrn_reflns_Laue_measured_fraction_max 0.998
_diffrn_reflns_limit_h_max 9
_diffrn_reflns_limit_h_min -9
_diffrn_reflns_limit_k_max 22
_diffrn_reflns_limit_k_min -22
_diffrn_reflns_limit_l_max 19
_diffrn_reflns_limit_l_min -15
_diffrn_reflns_number 15591
_diffrn_reflns_point_group_measured_fraction_full 1.000
_diffrn_reflns_point_group_measured_fraction_max 0.998
_diffrn_reflns_theta_full 25.242
_diffrn_reflns_theta_max 25.454
_diffrn_reflns_theta_min 1.654
_exptl_absorpt_coefficient_mu 1.186
_exptl_absorpt_correction_type none
_exptl_crystal_colour yellow
_exptl_crystal_colour_primary yellow
_exptl_crystal_density_diffrn 1.582
_exptl_crystal_description block
_exptl_crystal_F_000 1144
_exptl_crystal_size_max 0.2
_exptl_crystal_size_mid 0.2
_exptl_crystal_size_min 0.2
_refine_diff_density_max 0.733
_refine_diff_density_min -0.568
_refine_diff_density_rms 0.063
_refine_ls_extinction_method none
_refine_ls_goodness_of_fit_ref 1.034
_refine_ls_hydrogen_treatment constr
_refine_ls_matrix_type full
_refine_ls_number_parameters 341
_refine_ls_number_reflns 4369
_refine_ls_number_restraints 0
_refine_ls_restrained_S_all 1.034
_refine_ls_R_factor_all 0.0561
_refine_ls_R_factor_gt 0.0388
_refine_ls_shift/su_max 0.002
_refine_ls_shift/su_mean 0.000
_refine_ls_structure_factor_coef Fsqd
_refine_ls_weighting_details 'w=1/[\s^2^(Fo^2^)+(0.0419P)^2^+0.6888P] where P=(Fo^2^+2Fc^2^)/3'
_refine_ls_weighting_scheme calc
_refine_ls_wR_factor_gt 0.0873
_refine_ls_wR_factor_ref 0.0956
_reflns_Friedel_coverage 0.000
_reflns_number_gt 3338
_reflns_number_total 4369
_reflns_threshold_expression 'I > 2\s(I)'
_cod_data_source_file d0ce01630f2.cif
_cod_data_source_block 11_sq
_cod_depositor_comments 'Adding full bibliography for 7241915.cif.'
_cod_original_cell_volume 2363.0(6)
_cod_database_code 7241915
_shelx_shelxl_version_number 2014/7
_shelx_space_group_comment
;
The symmetry employed for this shelxl refinement is uniquely defined
by the following loop, which should always be used as a source of
symmetry information in preference to the above space-group names.
They are only intended as comments.
;
_shelx_estimated_absorpt_t_max 0.797
_shelx_estimated_absorpt_t_min 0.797
_olex2_refinement_description
;
1. Fixed Uiso
 At 1.2 times of:
  All C(H) groups
2. Others
 Sof(C18B)=Sof(C19B)=Sof(H19B)=Sof(C20B)=Sof(H20B)=Sof(N3B)=Sof(C22B)=
 Sof(H22B)=Sof(C21B)=Sof(H21B)=1-FVAR(1)
 Sof(C18A)=Sof(C19A)=Sof(H19A)=Sof(C20A)=Sof(H20A)=Sof(N3A)=Sof(C22A)=
 Sof(H22A)=Sof(C21A)=Sof(H21A)=FVAR(1)
3.a Aromatic/amide H refined with riding coordinates:
 C3(H3), C4(H4), C9(H9), C10(H10), C12(H12), C13(H13), C14(H14), C16(H16),
 C17(H17), C19A(H19A), C20A(H20A), C22A(H22A), C21A(H21A), C19B(H19B),
 C20B(H20B), C22B(H22B), C21B(H21B)
3.b Fitted hexagon refined as free rotating group:
 C18A(C19A,C20A,N3A,C22A,C21A)
;
_platon_squeeze_void_probe_radius 1.20
_olex2_submission_special_instructions 'No special instructions were received'

loop_
_space_group_symop_operation_xyz
'x, y, z'
'-x, y+1/2, -z+1/2'
'-x, -y, -z'
'x, -y-1/2, z-1/2'

loop_
_atom_site_label
_atom_site_type_symbol
_atom_site_fract_x
_atom_site_fract_y
_atom_site_fract_z
_atom_site_U_iso_or_equiv
_atom_site_adp_type
_atom_site_occupancy
_atom_site_site_symmetry_order
_atom_site_calc_flag
_atom_site_refinement_flags_posn
_atom_site_refinement_flags_adp
_atom_site_refinement_flags_occupancy
_atom_site_disorder_assembly
_atom_site_disorder_group
C1 C 0.1908(4) 0.31136(16) 0.98334(19) 0.0356(7) Uani 1 1 d . . . . .
C2 C 0.1809(4) 0.25708(15) 1.04949(19) 0.0341(7) Uani 1 1 d . . . . .
C3 C 0.2342(5) 0.18907(17) 1.0462(2) 0.0476(9) Uani 1 1 d . . . . .
H3 H 0.2870 0.1693 1.0008 0.057 Uiso 1 1 calc R . . . .
C4 C 0.2008(5) 0.15220(17) 1.1191(2) 0.0485(9) Uani 1 1 d . . . . .
H4 H 0.2291 0.1052 1.1270 0.058 Uiso 1 1 calc R . . . .
C5 C 0.1232(4) 0.19178(15) 1.17685(19) 0.0356(7) Uani 1 1 d . . . . .
C6 C 0.0660(4) 0.17109(16) 1.2599(2) 0.0398(8) Uani 1 1 d . . . . .
C7 C 0.7410(4) 0.4675(2) 0.8874(2) 0.0488(9) Uani 1 1 d . . . . .
C8 C 0.5659(4) 0.50430(16) 0.89021(18) 0.0320(7) Uani 1 1 d . . . . .
C9 C 0.4183(4) 0.46479(15) 0.89433(17) 0.0305(7) Uani 1 1 d . . . . .
H9 H 0.4290 0.4162 0.8918 0.037 Uiso 1 1 calc R . . . .
C10 C 0.2437(4) 0.56242(13) 0.90549(17) 0.0283(6) Uani 1 1 d . . . . .
H10 H 0.1348 0.5826 0.9117 0.034 Uiso 1 1 calc R . . . .
C11 C 0.3870(4) 0.60477(14) 0.90023(19) 0.0323(7) Uani 1 1 d . . . . .
C12 C 0.5513(4) 0.57643(16) 0.89252(19) 0.0378(7) Uani 1 1 d . . . . .
H12 H 0.6487 0.6051 0.8890 0.045 Uiso 1 1 calc R . . . .
C13 C 0.3096(4) 0.71221(16) 0.9695(2) 0.0427(8) Uani 1 1 d . . . . .
H13 H 0.2868 0.6860 1.0165 0.051 Uiso 1 1 calc R . . . .
C14 C 0.2868(5) 0.78384(16) 0.9697(2) 0.0475(9) Uani 1 1 d . . . . .
H14 H 0.2483 0.8059 1.0171 0.057 Uiso 1 1 calc R . . . .
C15 C 0.3207(5) 0.82328(17) 0.9001(2) 0.0495(9) Uani 1 1 d . . . . .
C16 C 0.3769(5) 0.78844(18) 0.8305(2) 0.0563(10) Uani 1 1 d . . . . .
H16 H 0.3994 0.8135 0.7826 0.068 Uiso 1 1 calc R . . . .
C17 C 0.3994(5) 0.71690(18) 0.8323(2) 0.0515(9) Uani 1 1 d . . . . .
H17 H 0.4386 0.6937 0.7858 0.062 Uiso 1 1 calc R . . . .
C18A C 0.315(2) 0.9002(4) 0.9031(6) 0.059(8) Uani 0.485(8) 1 d . . P A 1
C19A C 0.3546(14) 0.9375(3) 0.9754(5) 0.072(3) Uani 0.485(8) 1 d G . P A 1
H19A H 0.3784 0.9137 1.0248 0.086 Uiso 0.485(8) 1 calc R . P A 1
C20A C 0.3589(14) 1.0104(3) 0.9737(5) 0.090(4) Uani 0.485(8) 1 d G . P A 1
H20A H 0.3855 1.0354 1.0220 0.109 Uiso 0.485(8) 1 calc R . P A 1
N3A N 0.3234(17) 1.0460(4) 0.8999(6) 0.097(5) Uani 0.485(8) 1 d G . P A 1
C22A C 0.2836(19) 1.0087(7) 0.8277(5) 0.088(6) Uani 0.485(8) 1 d G . P A 1
H22A H 0.2598 1.0326 0.7783 0.106 Uiso 0.485(8) 1 calc R . P A 1
C21A C 0.279(2) 0.9358(7) 0.8293(5) 0.068(4) Uani 0.485(8) 1 d G . P A 1
H21A H 0.2527 0.9109 0.7810 0.082 Uiso 0.485(8) 1 calc R . P A 1
C18B C 0.288(3) 0.9021(6) 0.8966(9) 0.066(7) Uani 0.515(8) 1 d . . P A 2
C19B C 0.1817(17) 0.9329(4) 0.9532(8) 0.094(4) Uani 0.515(8) 1 d . . P A 2
H19B H 0.1262 0.9054 0.9919 0.113 Uiso 0.515(8) 1 calc R . P A 2
C20B C 0.158(2) 1.0052(5) 0.9523(9) 0.132(6) Uani 0.515(8) 1 d . . P A 2
H20B H 0.0939 1.0246 0.9943 0.158 Uiso 0.515(8) 1 calc R . P A 2
N3B N 0.217(4) 1.0468(6) 0.8987(9) 0.152(9) Uani 0.515(8) 1 d . . P A 2
C22B C 0.311(4) 1.0173(9) 0.8477(11) 0.148(12) Uani 0.515(8) 1 d . . P A 2
H22B H 0.3621 1.0467 0.8098 0.178 Uiso 0.515(8) 1 calc R . P A 2
C21B C 0.349(3) 0.9445(7) 0.8396(9) 0.096(7) Uani 0.515(8) 1 d . . P A 2
H21B H 0.4139 0.9276 0.7964 0.115 Uiso 0.515(8) 1 calc R . P A 2
N1 N 0.2583(3) 0.49221(11) 0.90180(14) 0.0282(5) Uani 1 1 d . . . . .
N2 N 0.3647(3) 0.68046(13) 0.90118(17) 0.0380(6) Uani 1 1 d . . . . .
O1 O 0.0805(3) 0.36113(10) 0.98782(13) 0.0380(5) Uani 1 1 d . . . . .
O2 O 0.3026(3) 0.30610(12) 0.93115(16) 0.0543(6) Uani 1 1 d . . . . .
O3 O -0.0129(4) 0.21285(13) 1.30266(16) 0.0631(7) Uani 1 1 d . . . . .
O4 O 0.1024(3) 0.10771(10) 1.28001(13) 0.0407(5) Uani 1 1 d . . . . .
O5 O 0.7432(4) 0.40280(16) 0.8878(2) 0.0830(10) Uani 1 1 d . . . . .
O6 O 0.8718(3) 0.50399(15) 0.8857(2) 0.0776(10) Uani 1 1 d . . . . .
S1 S 0.08934(11) 0.27605(4) 1.14186(5) 0.0389(2) Uani 1 1 d . . . . .
Zn1 Zn 0.04897(4) 0.42073(2) 0.89091(2) 0.02779(12) Uani 1 1 d . . . . .

loop_
_atom_site_aniso_label
_atom_site_aniso_U_11
_atom_site_aniso_U_22
_atom_site_aniso_U_33
_atom_site_aniso_U_23
_atom_site_aniso_U_13
_atom_site_aniso_U_12
C1 0.0406(18) 0.0347(16) 0.0312(17) 0.0052(14) -0.0016(15) -0.0071(15)
C2 0.0343(17) 0.0307(15) 0.0373(18) 0.0105(14) 0.0004(14) -0.0027(13)
C3 0.063(2) 0.0385(18) 0.043(2) 0.0071(16) 0.0132(17) 0.0059(17)
C4 0.065(2) 0.0317(17) 0.049(2) 0.0104(16) 0.0095(18) 0.0090(17)
C5 0.0385(17) 0.0303(15) 0.0378(18) 0.0109(14) -0.0024(14) -0.0043(14)
C6 0.0433(19) 0.0370(18) 0.0392(18) 0.0072(15) 0.0004(15) -0.0023(15)
C7 0.0323(19) 0.081(3) 0.0338(19) -0.0148(19) 0.0057(15) 0.010(2)
C8 0.0229(15) 0.0427(17) 0.0304(16) -0.0083(14) -0.0014(13) 0.0085(13)
C9 0.0290(16) 0.0327(15) 0.0297(16) -0.0005(13) 0.0011(13) 0.0099(13)
C10 0.0237(15) 0.0282(14) 0.0331(16) -0.0017(13) 0.0030(12) 0.0053(12)
C11 0.0304(16) 0.0259(14) 0.0407(17) -0.0037(13) 0.0044(14) -0.0009(13)
C12 0.0248(15) 0.0449(18) 0.0439(18) -0.0091(16) 0.0044(13) -0.0084(14)
C13 0.045(2) 0.0372(17) 0.047(2) -0.0032(16) 0.0068(16) -0.0041(15)
C14 0.054(2) 0.0358(18) 0.053(2) -0.0099(17) 0.0042(18) -0.0023(16)
C15 0.059(2) 0.0329(17) 0.057(2) -0.0031(17) -0.0014(19) -0.0076(17)
C16 0.074(3) 0.0369(19) 0.058(2) 0.0021(18) 0.016(2) -0.0115(18)
C17 0.058(2) 0.0394(19) 0.058(2) -0.0039(18) 0.0117(19) -0.0046(17)
C18A 0.079(11) 0.032(10) 0.065(15) 0.007(9) 0.000(9) 0.001(7)
C19A 0.116(10) 0.039(4) 0.058(6) -0.012(4) -0.010(6) 0.005(5)
C20A 0.151(13) 0.039(5) 0.080(7) -0.014(5) -0.011(7) -0.010(6)
N3A 0.158(12) 0.033(6) 0.100(10) 0.004(6) 0.027(8) 0.011(6)
C22A 0.183(16) 0.043(8) 0.037(7) -0.014(5) -0.006(8) 0.006(8)
C21A 0.110(11) 0.033(7) 0.059(8) -0.003(5) -0.022(7) -0.014(6)
C18B 0.107(12) 0.032(10) 0.057(13) -0.019(8) -0.009(9) -0.009(8)
C19B 0.132(11) 0.031(4) 0.120(9) -0.015(5) 0.009(8) 0.013(5)
C20B 0.211(19) 0.049(6) 0.136(12) -0.010(7) 0.015(11) 0.019(8)
N3B 0.31(3) 0.044(7) 0.102(11) -0.009(7) 0.030(11) 0.038(9)
C22B 0.34(3) 0.041(7) 0.057(9) 0.004(7) -0.063(13) -0.032(12)
C21B 0.20(2) 0.029(5) 0.057(7) -0.003(5) -0.029(9) -0.025(9)
N1 0.0277(13) 0.0261(12) 0.0308(13) -0.0011(10) 0.0027(11) 0.0029(10)
N2 0.0327(14) 0.0309(13) 0.0505(17) -0.0027(13) 0.0050(12) -0.0050(11)
O1 0.0473(13) 0.0313(11) 0.0355(12) 0.0068(9) 0.0030(10) 0.0054(10)
O2 0.0568(15) 0.0505(14) 0.0570(16) 0.0240(13) 0.0206(13) 0.0121(12)
O3 0.086(2) 0.0516(15) 0.0532(16) 0.0118(13) 0.0244(15) 0.0175(15)
O4 0.0533(14) 0.0322(11) 0.0368(12) 0.0096(10) 0.0038(10) -0.0017(10)
O5 0.0657(19) 0.076(2) 0.109(3) 0.0378(18) 0.0369(17) 0.0484(16)
O6 0.0272(14) 0.088(2) 0.118(3) -0.0516(19) 0.0048(15) 0.0018(14)
S1 0.0459(5) 0.0320(4) 0.0388(5) 0.0091(3) 0.0040(4) 0.0025(4)
Zn1 0.02745(19) 0.02533(18) 0.03086(19) 0.00149(14) 0.00501(14) 0.00393(14)

loop_
_atom_type_symbol
_atom_type_description
_atom_type_scat_dispersion_real
_atom_type_scat_dispersion_imag
_atom_type_scat_source
C C 0.0033 0.0016 'International Tables Vol C Tables 4.2.6.8 and 6.1.1.4'
H H 0.0000 0.0000 'International Tables Vol C Tables 4.2.6.8 and 6.1.1.4'
N N 0.0061 0.0033 'International Tables Vol C Tables 4.2.6.8 and 6.1.1.4'
O O 0.0106 0.0060 'International Tables Vol C Tables 4.2.6.8 and 6.1.1.4'
S S 0.1246 0.1234 'International Tables Vol C Tables 4.2.6.8 and 6.1.1.4'
Zn Zn 0.2839 1.4301 'International Tables Vol C Tables 4.2.6.8 and 6.1.1.4'

loop_
_geom_angle_atom_site_label_1
_geom_angle_atom_site_label_2
_geom_angle_atom_site_label_3
_geom_angle
_geom_angle_site_symmetry_1
_geom_angle_site_symmetry_3
_geom_angle_publ_flag
O1 C1 C2 115.1(3) . . ?
O2 C1 C2 119.3(3) . . ?
O2 C1 O1 125.6(3) . . ?
C1 C2 S1 120.7(2) . . ?
C3 C2 C1 127.6(3) . . ?
C3 C2 S1 111.7(2) . . ?
C2 C3 C4 112.3(3) . . ?
C5 C4 C3 113.4(3) . . ?
C4 C5 C6 128.9(3) . . ?
C4 C5 S1 111.1(2) . . ?
C6 C5 S1 120.0(2) . . ?
O3 C6 C5 120.3(3) . . ?
O3 C6 O4 125.3(3) . . ?
O4 C6 C5 114.3(3) . . ?
C8 C7 Zn1 172.6(3) . 1_655 ?
O5 C7 C8 118.2(3) . . ?
O5 C7 Zn1 68.6(2) . 1_655 ?
O6 C7 C8 118.0(4) . . ?
O6 C7 O5 123.8(3) . . ?
O6 C7 Zn1 55.32(19) . 1_655 ?
C9 C8 C7 119.1(3) . . ?
C9 C8 C12 118.7(3) . . ?
C12 C8 C7 122.2(3) . . ?
N1 C9 C8 123.6(3) . . ?
N1 C10 C11 121.0(3) . . ?
C10 C11 C12 121.0(3) . . ?
C10 C11 N2 119.2(3) . . ?
C12 C11 N2 119.8(3) . . ?
C8 C12 C11 117.8(3) . . ?
N2 C13 C14 119.6(3) . . ?
C13 C14 C15 120.6(3) . . ?
C14 C15 C16 118.1(3) . . ?
C14 C15 C18A 120.6(5) . . ?
C14 C15 C18B 122.0(6) . . ?
C16 C15 C18A 121.0(6) . . ?
C16 C15 C18B 119.8(6) . . ?
C17 C16 C15 120.0(4) . . ?
N2 C17 C16 120.0(3) . . ?
C19A C18A C15 122.2(7) . . ?
C19A C18A C21A 120.0 . . ?
C21A C18A C15 117.7(7) . . ?
C20A C19A C18A 120.0 . . ?
N3A C20A C19A 120.0 . . ?
C20A N3A C22A 120.0 . . ?
C21A C22A N3A 120.0 . . ?
C22A C21A C18A 120.0 . . ?
C19B C18B C15 119.8(11) . . ?
C21B C18B C15 124.4(12) . . ?
C21B C18B C19B 115.7(11) . . ?
C18B C19B C20B 119.7(12) . . ?
N3B C20B C19B 125.3(14) . . ?
C22B N3B C20B 113.3(12) . . ?
N3B C22B C21B 128.8(17) . . ?
C18B C21B C22B 116.8(14) . . ?
C9 N1 Zn1 116.02(18) . . ?
C10 N1 C9 117.9(2) . . ?
C10 N1 Zn1 125.54(19) . . ?
C13 N2 C11 119.9(3) . . ?
C13 N2 C17 121.7(3) . . ?
C17 N2 C11 118.5(3) . . ?
C1 O1 Zn1 116.97(19) . . ?
C6 O4 Zn1 116.7(2) . 4_566 ?
C7 O5 Zn1 82.5(2) . 1_655 ?
C7 O6 Zn1 95.9(2) . 1_655 ?
C2 S1 C5 91.53(15) . . ?
N1 Zn1 C7 119.00(11) . 1_455 ?
N1 Zn1 O5 147.78(9) . 1_455 ?
O1 Zn1 C7 108.33(11) . 1_455 ?
O1 Zn1 N1 103.72(9) . . ?
O1 Zn1 O5 91.64(9) . 1_455 ?
O1 Zn1 O6 122.63(11) . 1_455 ?
O4 Zn1 C7 107.98(10) 4_565 1_455 ?
O4 Zn1 N1 94.11(9) 4_565 . ?
O4 Zn1 O1 123.97(9) 4_565 . ?
O4 Zn1 O5 100.55(11) 4_565 1_455 ?
O4 Zn1 O6 109.61(11) 4_565 1_455 ?
O5 Zn1 C7 28.92(11) 1_455 1_455 ?
O6 Zn1 C7 28.76(12) 1_455 1_455 ?
O6 Zn1 N1 90.43(10) 1_455 . ?
O6 Zn1 O5 57.67(10) 1_455 1_455 ?

loop_
_geom_bond_atom_site_label_1
_geom_bond_atom_site_label_2
_geom_bond_distance
_geom_bond_site_symmetry_2
_geom_bond_publ_flag
C1 C2 1.490(4) . ?
C1 O1 1.276(4) . ?
C1 O2 1.229(4) . ?
C2 C3 1.361(4) . ?
C2 S1 1.709(3) . ?
C3 C4 1.401(5) . ?
C4 C5 1.354(5) . ?
C5 C6 1.479(4) . ?
C5 S1 1.719(3) . ?
C6 O3 1.228(4) . ?
C6 O4 1.279(4) . ?
C7 C8 1.520(4) . ?
C7 O5 1.234(5) . ?
C7 O6 1.223(4) . ?
C7 Zn1 2.529(3) 1_655 ?
C8 C9 1.365(4) . ?
C8 C12 1.380(4) . ?
C9 N1 1.346(3) . ?
C10 C11 1.371(4) . ?
C10 N1 1.344(3) . ?
C11 C12 1.383(4) . ?
C11 N2 1.453(4) . ?
C13 C14 1.376(4) . ?
C13 N2 1.340(4) . ?
C14 C15 1.384(5) . ?
C15 C16 1.387(5) . ?
C15 C18A 1.468(8) . ?
C15 C18B 1.523(12) . ?
C16 C17 1.374(4) . ?
C17 N2 1.346(4) . ?
C18A C19A 1.3900 . ?
C18A C21A 1.3900 . ?
C19A C20A 1.3900 . ?
C20A N3A 1.3900 . ?
N3A C22A 1.3900 . ?
C22A C21A 1.3900 . ?
C18B C19B 1.378(19) . ?
C18B C21B 1.322(15) . ?
C19B C20B 1.389(12) . ?
C20B N3B 1.269(18) . ?
N3B C22B 1.24(3) . ?
C22B C21B 1.426(17) . ?
N1 Zn1 2.111(2) . ?
O1 Zn1 1.941(2) . ?
O4 Zn1 1.928(2) 4_566 ?
O5 Zn1 2.375(3) 1_655 ?
O6 Zn1 2.091(3) 1_655 ?
Zn1 C7 2.529(3) 1_455 ?
Zn1 O4 1.928(2) 4_565 ?
Zn1 O5 2.375(3) 1_455 ?
Zn1 O6 2.091(3) 1_455 ?

loop_
_platon_squeeze_void_nr
_platon_squeeze_void_average_x
_platon_squeeze_void_average_y
_platon_squeeze_void_average_z
_platon_squeeze_void_volume
_platon_squeeze_void_count_electrons
_platon_squeeze_void_content
1 0.002 0.879 0.178 100 28 ' '
2 -0.002 0.379 0.322 99 28 ' '
3 0.002 0.621 0.678 100 29 ' '
4 -0.002 0.121 0.822 100 29 ' '
